data_4314930
loop_
_publ_author_name
'William C. Ewing'
'Patrick J. Carroll'
'Larry G. Sneddon'

_publ_section_title
;
 Efficient Syntheses of 5-X-B10H13 Halodecaboranes via the Photochemical
 (X = I) and/or Base-Catalyzed (X = Cl, Br, I) Isomerization Reactions of
 6-X-B10H13
;
_journal_name_full 'Inorganic Chemistry'
_journal_page_first 1983
_journal_page_last 1994
_journal_paper_doi 10.1021/ic9024487
_journal_volume 49
_journal_year 2010
_chemical_formula_sum 'B10 Br H13'
_chemical_formula_weight 201.11
_space_group_IT_number 29
_symmetry_cell_setting orthorhombic
_symmetry_Int_Tables_number 29
_symmetry_space_group_name_Hall 'P 2c -2ac'
_symmetry_space_group_name_H-M 'P c a 21'
_atom_sites_solution_hydrogens difmap
_atom_sites_solution_primary direct
_audit_creation_method SHELXL-97
_cell_angle_alpha 90.00
_cell_angle_beta 90.00
_cell_angle_gamma 90.00
_cell_formula_units_Z 8
_cell_length_a 11.214(7)
_cell_length_b 12.815(14)
_cell_length_c 13.507(7)
_cell_measurement_temperature 143(1)
_cell_volume 1941(3)
_computing_data_collection 'CrystalClear (Rigaku, 1999)'
_computing_data_reduction 'CrystalClear (Rigaku, 1999)'
_computing_structure_refinement 'SHELXL-97 (Sheldrick, 1997)'
_computing_structure_solution 'SIR97 (Altomare, 1999)'
_diffrn_ambient_temperature 143(1)
_diffrn_measured_fraction_theta_full 0.993
_diffrn_measured_fraction_theta_max 0.993
_diffrn_measurement_device 'CCD Area Detector'
_diffrn_measurement_device_type 'Rigaku Mercury'
_diffrn_measurement_method 'phi and omega rotations'
_diffrn_radiation_monochromator graphite
_diffrn_radiation_source 'rotating anode'
_diffrn_radiation_type MoK\a
_diffrn_radiation_wavelength 0.71073
_diffrn_reflns_av_R_equivalents 0.0224
_diffrn_reflns_av_sigmaI/netI 0.0275
_diffrn_reflns_limit_h_max 14
_diffrn_reflns_limit_h_min -12
_diffrn_reflns_limit_k_max 16
_diffrn_reflns_limit_k_min -13
_diffrn_reflns_limit_l_max 17
_diffrn_reflns_limit_l_min -17
_diffrn_reflns_number 13039
_diffrn_reflns_theta_full 27.48
_diffrn_reflns_theta_max 27.48
_diffrn_reflns_theta_min 2.85
_exptl_absorpt_coefficient_mu 4.152
_exptl_absorpt_correction_T_max 1.0000
_exptl_absorpt_correction_T_min 0.4724
_exptl_absorpt_correction_type multi-scan
_exptl_absorpt_process_details
;  Shape and scale corrections using equivalent reflections.
   Shape function based on spherical harmonics.
   Highest even and odd order for spherical harmonics:  4  and  3
   Laue group:  mmm
   Friedel opposites are equivalent.
;
_exptl_crystal_density_diffrn 1.376
_exptl_crystal_density_method 'not measured'
_exptl_crystal_F_000 784
_exptl_crystal_size_max 0.38
_exptl_crystal_size_mid 0.26
_exptl_crystal_size_min 0.12
_refine_diff_density_max 1.135
_refine_diff_density_min -1.381
_refine_diff_density_rms 0.072
_refine_ls_abs_structure_details 'Flack H D (1983), Acta Cryst. A39, 876-881'
_refine_ls_abs_structure_Flack 0.003(14)
_refine_ls_extinction_method none
_refine_ls_goodness_of_fit_ref 1.150
_refine_ls_hydrogen_treatment noref
_refine_ls_matrix_type full
_refine_ls_number_parameters 200
_refine_ls_number_reflns 4389
_refine_ls_number_restraints 1
_refine_ls_restrained_S_all 1.150
_refine_ls_R_factor_all 0.0446
_refine_ls_R_factor_gt 0.0379
_refine_ls_shift/su_max 0.053
_refine_ls_shift/su_mean 0.001
_refine_ls_structure_factor_coef Fsqd
_refine_ls_weighting_details 'calc w=1/[\s^2^(Fo^2^)+(0.0261P)^2^+1.9461P] where P=(Fo^2^+2Fc^2^)/3'
_refine_ls_weighting_scheme calc
_refine_ls_wR_factor_gt 0.0870
_refine_ls_wR_factor_ref 0.0901
_reflns_number_gt 3776
_reflns_number_total 4389
_reflns_threshold_expression >2sigma(I)
_cod_data_source_file ic9024487_si_002_2.cif
_cod_data_source_block UP3340
_cod_depositor_comments
;
The following automatic conversions were performed:

data name '_atom_site_symetry_multiplicity' was replaced with
'_atom_site_symmetry_multiplicity' as specified in the replacement
file 'data/replacement-values/replacement_tags.lst'.

Automatic conversion script
Id: cif_correct_tags 9268 2022-04-12 08:56:07Z antanas 
;
_cod_original_sg_symbol_H-M 'P c a 21 '
_cod_original_formula_sum 'B10 H13 Br'
_cod_database_code 4314930

loop_
_symmetry_equiv_pos_as_xyz
'x, y, z'
'-x+1/2, y, z+1/2'
'x+1/2, -y, z'
'-x, -y, z+1/2'

loop_
_atom_site_label
_atom_site_type_symbol
_atom_site_fract_x
_atom_site_fract_y
_atom_site_fract_z
_atom_site_U_iso_or_equiv
_atom_site_adp_type
_atom_site_occupancy
_atom_site_symmetry_multiplicity
_atom_site_calc_flag
_atom_site_refinement_flags
_atom_site_disorder_assembly
_atom_site_disorder_group
Br1 Br 0.48942(5) 0.99631(11) 0.66680(3) 0.04539(15) Uani 1 1 d . . .
B1 B 0.5854(4) 0.8422(4) 0.4974(3) 0.0344(10) Uani 1 1 d . . .
B2 B 0.6057(4) 0.9666(3) 0.4421(3) 0.0301(9) Uani 1 1 d . . .
B3 B 0.6775(4) 0.8564(4) 0.3905(3) 0.0326(10) Uani 1 1 d . . .
B4 B 0.7061(5) 0.7534(4) 0.4767(4) 0.0419(11) Uani 1 1 d . . .
B5 B 0.6107(3) 0.9490(4) 0.5727(3) 0.0280(9) Uani 1 1 d . . .
B6 B 0.7038(4) 1.0412(3) 0.5103(3) 0.0340(9) Uani 1 1 d . . .
B7 B 0.7576(4) 0.9728(3) 0.4060(4) 0.0340(11) Uani 1 1 d . . .
B8 B 0.8243(4) 0.8307(3) 0.4251(4) 0.0381(10) Uani 1 1 d . . .
B9 B 0.8250(5) 0.7860(4) 0.5520(4) 0.0421(12) Uani 1 1 d . . .
B10 B 0.6791(5) 0.8089(4) 0.5965(3) 0.0375(11) Uani 1 1 d . . .
Br1' Br 0.51228(5) 0.52161(4) 0.92122(2) 0.04517(15) Uani 1 1 d . . .
B1' B 0.5868(4) 0.3538(4) 0.7560(3) 0.0346(10) Uani 1 1 d . . .
B2' B 0.6141(4) 0.4764(4) 0.6968(3) 0.0339(10) Uani 1 1 d . . .
B3' B 0.6729(4) 0.3588(4) 0.6463(3) 0.0356(10) Uani 1 1 d . . .
B4' B 0.6987(5) 0.2587(4) 0.7342(4) 0.0406(11) Uani 1 1 d . . .
B5' B 0.6249(3) 0.4617(3) 0.8276(3) 0.0291(9) Uani 1 1 d . . .
B6' B 0.7232(4) 0.5460(4) 0.7586(4) 0.0354(10) Uani 1 1 d . . .
B7' B 0.7641(4) 0.4698(3) 0.6529(4) 0.0341(11) Uani 1 1 d . . .
B8' B 0.8204(4) 0.3260(4) 0.6756(4) 0.0364(11) Uani 1 1 d . . .
B9' B 0.8242(4) 0.2833(4) 0.8019(4) 0.0385(11) Uani 1 1 d . . .
B10' B 0.6826(4) 0.3185(4) 0.8526(3) 0.0348(10) Uani 1 1 d . . .
H1 H 0.4946 0.8098 0.4984 0.051 Uiso 1 1 d . . .
H2 H 0.5329 1.0064 0.4028 0.051 Uiso 1 1 d . . .
H3 H 0.6530 0.8342 0.3144 0.051 Uiso 1 1 d . . .
H4 H 0.6911 0.6708 0.4581 0.051 Uiso 1 1 d . . .
H6 H 0.7106 1.1172 0.5176 0.051 Uiso 1 1 d . . .
H7 H 0.8206 1.0236 0.3661 0.051 Uiso 1 1 d . . .
H8 H 0.9129 0.8215 0.3911 0.051 Uiso 1 1 d . . .
H9 H 0.8915 0.7397 0.5877 0.051 Uiso 1 1 d . . .
H10 H 0.6739 0.7861 0.6747 0.051 Uiso 1 1 d . . .
H56 H 0.6995 0.9954 0.5882 0.051 Uiso 1 1 d . . .
H67 H 0.7919 0.9902 0.4906 0.051 Uiso 1 1 d . . .
H89 H 0.8732 0.8564 0.5032 0.051 Uiso 1 1 d . . .
H910 H 0.7659 0.8505 0.6070 0.051 Uiso 1 1 d . . .
H1' H 0.4938 0.3268 0.7612 0.051 Uiso 1 1 d . . .
H2' H 0.5431 0.5207 0.6594 0.051 Uiso 1 1 d . . .
H3' H 0.6409 0.3351 0.5726 0.051 Uiso 1 1 d . . .
H4' H 0.6758 0.1769 0.7191 0.051 Uiso 1 1 d . . .
H6' H 0.7346 0.6281 0.7663 0.051 Uiso 1 1 d . . .
H7' H 0.8283 0.5139 0.6078 0.051 Uiso 1 1 d . . .
H8' H 0.9064 0.3110 0.6391 0.051 Uiso 1 1 d . . .
H9' H 0.8845 0.2333 0.8328 0.051 Uiso 1 1 d . . .
H10' H 0.6801 0.2989 0.9317 0.051 Uiso 1 1 d . . .
H56' H 0.7309 0.4885 0.8378 0.051 Uiso 1 1 d . . .
H67' H 0.8160 0.5049 0.7401 0.051 Uiso 1 1 d . . .
H89' H 0.8843 0.3520 0.7537 0.051 Uiso 1 1 d . . .
H910' H 0.7801 0.3474 0.8649 0.051 Uiso 1 1 d . . .

loop_
_atom_site_aniso_label
_atom_site_aniso_U_11
_atom_site_aniso_U_22
_atom_site_aniso_U_33
_atom_site_aniso_U_23
_atom_site_aniso_U_13
_atom_site_aniso_U_12
Br1 0.0328(2) 0.0833(3) 0.0201(2) -0.00177(16) 0.0033(3) 0.0096(3)
B1 0.029(2) 0.048(3) 0.0262(19) -0.0030(18) -0.0013(16) -0.016(2)
B2 0.0240(19) 0.045(2) 0.0215(19) 0.0037(16) -0.0007(14) 0.0046(18)
B3 0.034(2) 0.042(2) 0.0223(19) -0.0024(16) -0.0024(15) -0.0037(19)
B4 0.061(3) 0.030(2) 0.035(2) -0.0015(19) -0.002(2) -0.006(2)
B5 0.0218(19) 0.043(2) 0.0189(16) 0.0000(16) -0.0024(14) -0.0004(17)
B6 0.038(2) 0.029(2) 0.034(2) 0.0016(18) 0.0013(19) 0.0018(19)
B7 0.031(2) 0.042(2) 0.029(3) -0.009(3) 0.0080(18) -0.002(2)
B8 0.035(2) 0.038(2) 0.042(2) -0.003(2) 0.002(2) 0.0073(18)
B9 0.052(3) 0.032(3) 0.042(3) -0.003(2) -0.009(2) 0.015(2)
B10 0.049(3) 0.038(3) 0.026(2) 0.0043(19) -0.0026(19) -0.008(2)
Br1' 0.0332(3) 0.0787(3) 0.0236(2) -0.0069(4) 0.0025(3) 0.0179(2)
B1' 0.024(2) 0.048(3) 0.032(2) -0.0025(19) -0.0023(16) -0.0075(19)
B2' 0.028(2) 0.048(3) 0.0259(18) 0.0013(17) -0.0008(17) 0.0089(19)
B3' 0.029(2) 0.048(3) 0.030(2) -0.005(2) 0.0004(17) 0.004(2)
B4' 0.045(3) 0.031(2) 0.046(3) -0.001(2) -0.004(2) -0.004(2)
B5' 0.021(2) 0.044(2) 0.0228(18) -0.0009(17) 0.0007(15) 0.0037(18)
B6' 0.037(2) 0.032(2) 0.037(2) 0.0018(19) 0.0005(19) 0.000(2)
B7' 0.032(2) 0.042(2) 0.029(3) 0.013(2) 0.0080(19) 0.0048(18)
B8' 0.030(2) 0.044(3) 0.035(3) -0.003(2) 0.002(2) 0.0065(19)
B9' 0.035(3) 0.037(3) 0.044(2) 0.010(2) -0.0023(19) 0.010(2)
B10' 0.034(2) 0.038(3) 0.032(2) 0.0088(18) -0.0010(17) -0.005(2)

loop_
_atom_type_symbol
_atom_type_description
_atom_type_scat_dispersion_real
_atom_type_scat_dispersion_imag
_atom_type_scat_source
B B 0.0013 0.0007 'International Tables Vol C Tables 4.2.6.8 and 6.1.1.4'
H H 0.0000 0.0000 'International Tables Vol C Tables 4.2.6.8 and 6.1.1.4'
Br Br -0.2901 2.4595 'International Tables Vol C Tables 4.2.6.8 and 6.1.1.4'

loop_
_geom_angle_atom_site_label_1
_geom_angle_atom_site_label_2
_geom_angle_atom_site_label_3
_geom_angle
_geom_angle_site_symmetry_1
_geom_angle_site_symmetry_3
_geom_angle_publ_flag
B5 B1 B10 69.2(3) . . ?
B5 B1 B2 61.0(2) . . ?
B10 B1 B2 117.6(3) . . ?
B5 B1 B3 107.5(3) . . ?
B10 B1 B3 107.2(3) . . ?
B2 B1 B3 59.6(2) . . ?
B5 B1 B4 118.1(3) . . ?
B10 B1 B4 60.8(3) . . ?
B2 B1 B4 114.1(3) . . ?
B3 B1 B4 60.1(3) . . ?
B5 B1 H1 116.4 . . ?
B10 B1 H1 116.9 . . ?
B2 B1 H1 117.6 . . ?
B3 B1 H1 125.8 . . ?
B4 B1 H1 117.5 . . ?
B6 B2 B3 111.3(3) . . ?
B6 B2 B7 60.6(3) . . ?
B3 B2 B7 59.3(2) . . ?
B6 B2 B1 110.8(3) . . ?
B3 B2 B1 60.5(2) . . ?
B7 B2 B1 106.2(3) . . ?
B6 B2 B5 61.3(2) . . ?
B3 B2 B5 106.0(3) . . ?
B7 B2 B5 104.4(3) . . ?
B1 B2 B5 58.2(2) . . ?
B6 B2 H2 118.4 . . ?
B3 B2 H2 121.2 . . ?
B7 B2 H2 124.0 . . ?
B1 B2 H2 121.7 . . ?
B5 B2 H2 124.2 . . ?
B8 B3 B7 69.2(3) . . ?
B8 B3 B2 118.4(3) . . ?
B7 B3 B2 60.5(3) . . ?
B8 B3 B1 108.1(3) . . ?
B7 B3 B1 106.7(3) . . ?
B2 B3 B1 59.9(2) . . ?
B8 B3 B4 61.1(3) . . ?
B7 B3 B4 117.3(3) . . ?
B2 B3 B4 114.5(3) . . ?
B1 B3 B4 60.1(3) . . ?
B8 B3 H3 115.9 . . ?
B7 B3 H3 117.3 . . ?
B2 B3 H3 117.4 . . ?
B1 B3 H3 125.8 . . ?
B4 B3 H3 117.4 . . ?
B9 B4 B3 110.0(3) . . ?
B9 B4 B1 109.7(3) . . ?
B3 B4 B1 59.8(3) . . ?
B9 B4 B10 60.2(3) . . ?
B3 B4 B10 105.3(3) . . ?
B1 B4 B10 58.6(3) . . ?
B9 B4 B8 61.6(3) . . ?
B3 B4 B8 58.2(2) . . ?
B1 B4 B8 105.5(3) . . ?
B10 B4 B8 104.8(3) . . ?
B9 B4 H4 119.0 . . ?
B3 B4 H4 122.3 . . ?
B1 B4 H4 122.1 . . ?
B10 B4 H4 124.1 . . ?
B8 B4 H4 123.7 . . ?
B1 B5 B2 60.8(2) . . ?
B1 B5 B6 110.0(3) . . ?
B2 B5 B6 57.8(2) . . ?
B1 B5 Br1 120.9(3) . . ?
B2 B5 Br1 125.6(3) . . ?
B6 B5 Br1 120.4(3) . . ?
B1 B5 B10 56.0(2) . . ?
B2 B5 B10 106.8(3) . . ?
B6 B5 B10 116.8(3) . . ?
Br1 B5 B10 116.4(2) . . ?
B1 B5 H56 130.0 . . ?
B2 B5 H56 98.0 . . ?
B6 B5 H56 42.0 . . ?
Br1 B5 H56 108.4 . . ?
B10 B5 H56 95.9 . . ?
B2 B6 B7 61.1(2) . . ?
B2 B6 B5 60.8(2) . . ?
B7 B6 B5 104.3(3) . . ?
B2 B6 H6 130.8 . . ?
B7 B6 H6 123.0 . . ?
B5 B6 H6 130.9 . . ?
B2 B6 H56 99.8 . . ?
B7 B6 H56 117.9 . . ?
B5 B6 H56 40.9 . . ?
H6 B6 H56 113.5 . . ?
B2 B6 H67 95.9 . . ?
B7 B6 H67 43.9 . . ?
B5 B6 H67 102.8 . . ?
H6 B6 H67 119.5 . . ?
H56 B6 H67 87.8 . . ?
B3 B7 B6 110.0(3) . . ?
B3 B7 B2 60.2(3) . . ?
B6 B7 B2 58.3(2) . . ?
B3 B7 B8 55.1(2) . . ?
B6 B7 B8 118.6(4) . . ?
B2 B7 B8 106.5(3) . . ?
B3 B7 H7 140.6 . . ?
B6 B7 H7 108.4 . . ?
B2 B7 H7 141.0 . . ?
B8 B7 H7 111.3 . . ?
B3 B7 H67 115.2 . . ?
B6 B7 H67 43.4 . . ?
B2 B7 H67 93.0 . . ?
B8 B7 H67 85.8 . . ?
H7 B7 H67 98.5 . . ?
B3 B8 B4 60.7(3) . . ?
B3 B8 B9 108.6(3) . . ?
B4 B8 B9 57.4(3) . . ?
B3 B8 B7 55.7(2) . . ?
B4 B8 B7 106.2(3) . . ?
B9 B8 B7 114.6(3) . . ?
B3 B8 H8 139.5 . . ?
B4 B8 H8 140.2 . . ?
B9 B8 H8 111.0 . . ?
B7 B8 H8 112.6 . . ?
B3 B8 H89 126.8 . . ?
B4 B8 H89 98.3 . . ?
B9 B8 H89 43.3 . . ?
B7 B8 H89 92.0 . . ?
H8 B8 H89 89.1 . . ?
B4 B9 B10 61.7(3) . . ?
B4 B9 B8 61.0(3) . . ?
B10 B9 B8 105.4(3) . . ?
B4 B9 H9 132.0 . . ?
B10 B9 H9 125.7 . . ?
B8 B9 H9 127.4 . . ?
B4 B9 H89 101.5 . . ?
B10 B9 H89 117.6 . . ?
B8 B9 H89 42.9 . . ?
H9 B9 H89 109.9 . . ?
B4 B9 H910 95.6 . . ?
B10 B9 H910 39.1 . . ?
B8 B9 H910 109.9 . . ?
H9 B9 H910 116.9 . . ?
H89 B9 H910 93.7 . . ?
B1 B10 B9 109.6(3) . . ?
B1 B10 B4 60.6(3) . . ?
B9 B10 B4 58.1(3) . . ?
B1 B10 B5 54.8(2) . . ?
B9 B10 B5 117.0(3) . . ?
B4 B10 B5 106.2(3) . . ?
B1 B10 H10 140.2 . . ?
B9 B10 H10 109.4 . . ?
B4 B10 H10 140.5 . . ?
B5 B10 H10 112.2 . . ?
B1 B10 H910 120.1 . . ?
B9 B10 H910 46.9 . . ?
B4 B10 H910 99.0 . . ?
B5 B10 H910 85.7 . . ?
H10 B10 H910 92.9 . . ?
B5 H56 B6 97.1 . . ?
B6 H67 B7 92.7 . . ?
B8 H89 B9 93.8 . . ?
B9 H910 B10 93.9 . . ?
B5' B1' B10' 69.0(3) . . ?
B5' B1' B3' 107.6(3) . . ?
B10' B1' B3' 107.4(3) . . ?
B5' B1' B4' 117.7(3) . . ?
B10' B1' B4' 60.8(3) . . ?
B3' B1' B4' 60.0(3) . . ?
B5' B1' B2' 60.6(3) . . ?
B10' B1' B2' 117.1(3) . . ?
B3' B1' B2' 60.1(3) . . ?
B4' B1' B2' 114.1(3) . . ?
B5' B1' H1' 116.5 . . ?
B10' B1' H1' 117.0 . . ?
B3' B1' H1' 125.5 . . ?
B4' B1' H1' 117.7 . . ?
B2' B1' H1' 117.8 . . ?
B6' B2' B3' 111.1(3) . . ?
B6' B2' B5' 61.8(2) . . ?
B3' B2' B5' 105.3(3) . . ?
B6' B2' B7' 61.2(3) . . ?
B3' B2' B7' 59.0(2) . . ?
B5' B2' B7' 105.1(3) . . ?
B6' B2' B1' 111.0(3) . . ?
B3' B2' B1' 59.4(3) . . ?
B5' B2' B1' 58.3(2) . . ?
B7' B2' B1' 105.5(3) . . ?
B6' B2' H2' 117.9 . . ?
B3' B2' H2' 122.0 . . ?
B5' B2' H2' 123.9 . . ?
B7' B2' H2' 123.7 . . ?
B1' B2' H2' 122.2 . . ?
B8' B3' B7' 68.4(3) . . ?
B8' B3' B1' 108.5(3) . . ?
B7' B3' B1' 107.7(3) . . ?
B8' B3' B4' 61.4(3) . . ?
B7' B3' B4' 117.2(3) . . ?
B1' B3' B4' 60.1(3) . . ?
B8' B3' B2' 117.8(3) . . ?
B7' B3' B2' 60.6(3) . . ?
B1' B3' B2' 60.6(3) . . ?
B4' B3' B2' 114.7(3) . . ?
B8' B3' H3' 116.5 . . ?
B7' B3' H3' 117.3 . . ?
B1' B3' H3' 124.7 . . ?
B4' B3' H3' 117.4 . . ?
B2' B3' H3' 117.3 . . ?
B9' B4' B3' 111.1(3) . . ?
B9' B4' B1' 111.5(3) . . ?
B3' B4' B1' 59.9(3) . . ?
B9' B4' B10' 61.6(3) . . ?
B3' B4' B10' 105.9(3) . . ?
B1' B4' B10' 58.9(3) . . ?
B9' B4' B8' 61.4(3) . . ?
B3' B4' B8' 58.8(2) . . ?
B1' B4' B8' 106.3(3) . . ?
B10' B4' B8' 105.4(3) . . ?
B9' B4' H4' 117.9 . . ?
B3' B4' H4' 121.9 . . ?
B1' B4' H4' 121.4 . . ?
B10' B4' H4' 123.6 . . ?
B8' B4' H4' 123.6 . . ?
B1' B5' B2' 61.1(2) . . ?
B1' B5' B6' 109.8(3) . . ?
B2' B5' B6' 57.7(2) . . ?
B1' B5' Br1' 121.0(3) . . ?
B2' B5' Br1' 124.0(3) . . ?
B6' B5' Br1' 119.8(3) . . ?
B1' B5' B10' 55.7(2) . . ?
B2' B5' B10' 106.9(3) . . ?
B6' B5' B10' 116.4(3) . . ?
Br1' B5' B10' 117.9(2) . . ?
B1' B5' H56' 121.0 . . ?
B2' B5' H56' 98.3 . . ?
B6' B5' H56' 46.2 . . ?
Br1' B5' H56' 116.0 . . ?
B10' B5' H56' 85.7 . . ?
B2' B6' B7' 60.9(3) . . ?
B2' B6' B5' 60.5(2) . . ?
B7' B6' B5' 104.0(3) . . ?
B2' B6' H6' 129.9 . . ?
B7' B6' H6' 125.9 . . ?
B5' B6' H6' 127.9 . . ?
B2' B6' H56' 98.7 . . ?
B7' B6' H56' 109.2 . . ?
B5' B6' H56' 43.6 . . ?
H6' B6' H56' 118.1 . . ?
B2' B6' H67' 106.7 . . ?
B7' B6' H67' 50.8 . . ?
B5' B6' H67' 112.1 . . ?
H6' B6' H67' 110.7 . . ?
H56' B6' H67' 82.2 . . ?
B3' B7' B2' 60.4(3) . . ?
B3' B7' B6' 109.5(3) . . ?
B2' B7' B6' 57.9(3) . . ?
B3' B7' B8' 55.7(2) . . ?
B2' B7' B8' 107.1(3) . . ?
B6' B7' B8' 117.9(3) . . ?
B3' B7' H7' 140.4 . . ?
B2' B7' H7' 140.9 . . ?
B6' B7' H7' 109.2 . . ?
B8' B7' H7' 110.9 . . ?
B3' B7' H67' 123.4 . . ?
B2' B7' H67' 95.6 . . ?
B6' B7' H67' 41.7 . . ?
B8' B7' H67' 92.1 . . ?
H7' B7' H67' 91.7 . . ?
B3' B8' B9' 108.1(3) . . ?
B3' B8' B4' 59.8(3) . . ?
B9' B8' B4' 56.8(3) . . ?
B3' B8' B7' 55.9(3) . . ?
B9' B8' B7' 116.2(3) . . ?
B4' B8' B7' 105.9(3) . . ?
B3' B8' H8' 140.2 . . ?
B9' B8' H8' 110.7 . . ?
B4' B8' H8' 141.2 . . ?
B7' B8' H8' 111.9 . . ?
B3' B8' H89' 129.3 . . ?
B9' B8' H89' 45.8 . . ?
B4' B8' H89' 100.5 . . ?
B7' B8' H89' 93.6 . . ?
H8' B8' H89' 85.8 . . ?
B4' B9' B10' 61.3(3) . . ?
B4' B9' B8' 61.8(3) . . ?
B10' B9' B8' 105.4(3) . . ?
B4' B9' H9' 130.4 . . ?
B10' B9' H9' 126.2 . . ?
B8' B9' H9' 126.6 . . ?
B4' B9' H89' 106.7 . . ?
B10' B9' H89' 119.2 . . ?
B8' B9' H89' 47.3 . . ?
H9' B9' H89' 106.9 . . ?
B4' B9' H910' 98.9 . . ?
B10' B9' H910' 40.6 . . ?
B8' B9' H910' 115.3 . . ?
H9' B9' H910' 112.7 . . ?
H89' B9' H910' 95.8 . . ?
B1' B10' B4' 60.3(3) . . ?
B1' B10' B9' 109.0(3) . . ?
B4' B10' B9' 57.2(3) . . ?
B1' B10' B5' 55.3(2) . . ?
B4' B10' B5' 106.2(3) . . ?
B9' B10' B5' 117.4(3) . . ?
B1' B10' H10' 140.3 . . ?
B4' B10' H10' 141.1 . . ?
B9' B10' H10' 109.7 . . ?
B5' B10' H10' 111.7 . . ?
B1' B10' H910' 126.8 . . ?
B4' B10' H910' 99.7 . . ?
B9' B10' H910' 45.7 . . ?
B5' B10' H910' 92.1 . . ?
H10' B10' H910' 87.6 . . ?
B5' H56' B6' 90.1 . . ?
B6' H67' B7' 87.4 . . ?
B8' H89' B9' 87.0 . . ?
B9' H910' B10' 93.6 . . ?

loop_
_geom_bond_atom_site_label_1
_geom_bond_atom_site_label_2
_geom_bond_distance
_geom_bond_site_symmetry_2
_geom_bond_publ_flag
Br1 B5 1.958(4) . ?
B1 B5 1.728(6) . ?
B1 B10 1.754(6) . ?
B1 B2 1.775(6) . ?
B1 B3 1.784(6) . ?
B1 B4 1.791(7) . ?
B1 H1 1.1001 . ?
B2 B6 1.724(6) . ?
B2 B3 1.769(6) . ?
B2 B7 1.774(6) . ?
B2 B5 1.778(5) . ?
B2 H2 1.0992 . ?
B3 B8 1.743(6) . ?
B3 B7 1.754(6) . ?
B3 B4 1.789(7) . ?
B3 H3 1.1018 . ?
B4 B9 1.729(7) . ?
B4 B10 1.794(6) . ?
B4 B8 1.796(7) . ?
B4 H4 1.1000 . ?
B5 B6 1.787(6) . ?
B5 B10 1.978(7) . ?
B5 H56 1.1782 . ?
B6 B7 1.766(6) . ?
B6 H6 0.9816 . ?
B6 H56 1.2044 . ?
B6 H67 1.2150 . ?
B7 B8 1.986(6) . ?
B7 H7 1.1005 . ?
B7 H67 1.2264 . ?
B8 B9 1.806(7) . ?
B8 H8 1.1006 . ?
B8 H89 1.2328 . ?
B9 B10 1.768(7) . ?
B9 H9 1.0682 . ?
B9 H89 1.2410 . ?
B9 H910 1.2944 . ?
B10 H10 1.0979 . ?
B10 H910 1.1189 . ?
Br1' B5' 1.945(4) . ?
B1' B5' 1.740(6) . ?
B1' B10' 1.749(6) . ?
B1' B3' 1.769(6) . ?
B1' B4' 1.774(7) . ?
B1' B2' 1.790(7) . ?
B1' H1' 1.1012 . ?
B2' B6' 1.729(7) . ?
B2' B3' 1.781(7) . ?
B2' B5' 1.781(6) . ?
B2' B7' 1.785(6) . ?
B2' H2' 1.1009 . ?
B3' B8' 1.752(6) . ?
B3' B7' 1.755(7) . ?
B3' B4' 1.771(7) . ?
B3' H3' 1.1012 . ?
B4' B9' 1.708(7) . ?
B4' B10' 1.782(7) . ?
B4' B8' 1.798(7) . ?
B4' H4' 1.0982 . ?
B5' B6' 1.804(6) . ?
B5' B10' 1.975(7) . ?
B5' H56' 1.2449 . ?
B6' B7' 1.790(6) . ?
B6' H6' 1.0639 . ?
B6' H56' 1.3021 . ?
B6' H67' 1.1926 . ?
B7' B8' 1.972(7) . ?
B7' H7' 1.0998 . ?
B7' H67' 1.3883 . ?
B8' B9' 1.792(7) . ?
B8' H8' 1.1000 . ?
B8' H89' 1.3179 . ?
B9' B10' 1.787(7) . ?
B9' H9' 1.0208 . ?
B9' H89' 1.2856 . ?
B9' H910' 1.2816 . ?
B10' H10' 1.0983 . ?
B10' H910' 1.1666 . ?
